data_2228269
loop_
_publ_author_name
'Peng, Rong'
'Li, Huisheng'

_publ_section_title
;
 Diethyl [4-(1,3-benzothiazol-2-yl)benzyl]phosphonate
;
_journal_coeditor_code CV2793
_journal_issue 12
_journal_name_full 'Acta Crystallographica Section E'
_journal_page_first o3236
_journal_paper_doi 10.1107/S1600536810047045
_journal_volume 66
_journal_year 2010
_chemical_formula_iupac 'C18 H20 N O3 P S'
_chemical_formula_moiety 'C18 H20 N O3 P S'
_chemical_formula_sum 'C18 H20 N O3 P S'
_chemical_formula_weight 361.38
_chemical_name_systematic
;
Diethyl [4-(1,3-benzothiazol-2-yl)benzyl]phosphonate
;
_space_group_IT_number 14
_symmetry_cell_setting monoclinic
_symmetry_space_group_name_Hall '-P 2ybc'
_symmetry_space_group_name_H-M 'P 1 21/c 1'
_atom_sites_solution_hydrogens geom
_atom_sites_solution_primary direct
_atom_sites_solution_secondary difmap
_audit_creation_method SHELXL-97
_cell_angle_alpha 90.00
_cell_angle_beta 94.943(3)
_cell_angle_gamma 90.00
_cell_formula_units_Z 4
_cell_length_a 11.0441(19)
_cell_length_b 8.0927(14)
_cell_length_c 20.933(4)
_cell_measurement_reflns_used 1606
_cell_measurement_temperature 298(2)
_cell_measurement_theta_max 19.79
_cell_measurement_theta_min 2.57
_cell_volume 1864.0(6)
_computing_cell_refinement 'SAINT (Bruker, 1999)'
_computing_data_collection 'SMART (Bruker, 2001)'
_computing_data_reduction 'SAINT (Bruker, 1999)'
_computing_molecular_graphics 'SHELXTL (Sheldrick, 2008)'
_computing_publication_material 'SHELXTL (Sheldrick, 2008)'
_computing_structure_refinement 'SHELXL97 (Sheldrick, 2008)'
_computing_structure_solution 'SHELXS97 (Sheldrick, 2008)'
_diffrn_ambient_temperature 298(2)
_diffrn_measured_fraction_theta_full 0.998
_diffrn_measured_fraction_theta_max 0.998
_diffrn_measurement_device_type 'Bruker SMART APEX CCD area-detector'
_diffrn_measurement_method 'phi and omega scans'
_diffrn_radiation_monochromator graphite
_diffrn_radiation_source 'fine-focus sealed tube'
_diffrn_radiation_type MoK\a
_diffrn_radiation_wavelength 0.71073
_diffrn_reflns_av_R_equivalents 0.1043
_diffrn_reflns_av_sigmaI/netI 0.0940
_diffrn_reflns_limit_h_max 13
_diffrn_reflns_limit_h_min -12
_diffrn_reflns_limit_k_max 9
_diffrn_reflns_limit_k_min -9
_diffrn_reflns_limit_l_max 23
_diffrn_reflns_limit_l_min -25
_diffrn_reflns_number 11571
_diffrn_reflns_theta_full 25.99
_diffrn_reflns_theta_max 25.99
_diffrn_reflns_theta_min 1.85
_exptl_absorpt_coefficient_mu 0.274
_exptl_absorpt_correction_T_max 0.9857
_exptl_absorpt_correction_T_min 0.9804
_exptl_absorpt_correction_type multi-scan
_exptl_absorpt_process_details '(SADABS; Sheldrick, 1996)'
_exptl_crystal_colour yellow
_exptl_crystal_density_diffrn 1.288
_exptl_crystal_density_method 'not measured'
_exptl_crystal_description block
_exptl_crystal_F_000 760
_exptl_crystal_size_max 0.20
_exptl_crystal_size_mid 0.20
_exptl_crystal_size_min 0.20
_refine_diff_density_max 0.247
_refine_diff_density_min -0.204
_refine_ls_extinction_method none
_refine_ls_goodness_of_fit_ref 0.955
_refine_ls_hydrogen_treatment constr
_refine_ls_matrix_type full
_refine_ls_number_parameters 259
_refine_ls_number_reflns 3641
_refine_ls_number_restraints 8
_refine_ls_restrained_S_all 0.957
_refine_ls_R_factor_all 0.1219
_refine_ls_R_factor_gt 0.0636
_refine_ls_shift/su_max 0.002
_refine_ls_shift/su_mean 0.000
_refine_ls_structure_factor_coef Fsqd
_refine_ls_weighting_details 'calc w=1/[\s^2^(Fo^2^)+(0.0548P)^2^] where P=(Fo^2^+2Fc^2^)/3'
_refine_ls_weighting_scheme calc
_refine_ls_wR_factor_gt 0.1318
_refine_ls_wR_factor_ref 0.1504
_reflns_number_gt 2005
_reflns_number_total 3641
_reflns_threshold_expression I>2sigma(I)
_cod_data_source_file cv2793.cif
_cod_data_source_block I
_cod_original_cell_volume 1863.9(6)
_cod_original_sg_symbol_H-M 'P 21/c'
_cod_database_code 2228269
_cod_database_fobs_code 2228269

loop_
_symmetry_equiv_pos_as_xyz
'x, y, z'
'-x, y+1/2, -z+1/2'
'-x, -y, -z'
'x, -y-1/2, z-1/2'

loop_
_atom_site_type_symbol
_atom_site_label
_atom_site_fract_x
_atom_site_fract_y
_atom_site_fract_z
_atom_site_U_iso_or_equiv
_atom_site_adp_type
_atom_site_calc_flag
_atom_site_refinement_flags
_atom_site_occupancy
_atom_site_disorder_assembly
_atom_site_disorder_group
C C1 1.1588(3) 0.1221(4) 0.69500(17) 0.0623(10) Uani d . 1 . .
C C2 1.2308(3) 0.2279(4) 0.73429(17) 0.0595(9) Uani d . 1 . .
C C3 1.3327(4) 0.2969(5) 0.7108(2) 0.0774(11) Uani d . 1 . .
H H3 1.3822 0.3682 0.7363 0.093 Uiso calc R 1 . .
C C4 1.3602(4) 0.2599(5) 0.6504(2) 0.0840(12) Uani d . 1 . .
H H4 1.4286 0.3074 0.6350 0.101 Uiso calc R 1 . .
C C5 1.2893(4) 0.1538(5) 0.6113(2) 0.0865(12) Uani d . 1 . .
H H5 1.3103 0.1307 0.5702 0.104 Uiso calc R 1 . .
C C6 1.1881(4) 0.0827(5) 0.63310(19) 0.0811(12) Uani d . 1 . .
H H6 1.1401 0.0101 0.6074 0.097 Uiso calc R 1 . .
C C7 1.0931(3) 0.1737(4) 0.80139(17) 0.0566(9) Uani d . 1 . .
C C8 1.0286(3) 0.1760(4) 0.85962(17) 0.0550(9) Uani d . 1 . .
C C9 0.9251(3) 0.0812(4) 0.86477(18) 0.0681(10) Uani d . 1 . .
H H9 0.8941 0.0177 0.8301 0.082 Uiso calc R 1 . .
C C10 0.8674(3) 0.0802(4) 0.9212(2) 0.0705(10) Uani d . 1 . .
H H10 0.7980 0.0162 0.9237 0.085 Uiso calc R 1 . .
C C11 0.9113(3) 0.1726(4) 0.97371(18) 0.0609(9) Uani d . 1 . .
C C12 1.0131(3) 0.2685(4) 0.96797(18) 0.0639(10) Uani d . 1 . .
H H12 1.0432 0.3334 1.0024 0.077 Uiso calc R 1 . .
C C13 1.0714(3) 0.2703(4) 0.91201(18) 0.0624(9) Uani d . 1 . .
H H13 1.1401 0.3356 0.9096 0.075 Uiso calc R 1 . .
C C14 0.8502(3) 0.1645(5) 1.03566(18) 0.0743(11) Uani d . 1 . .
H H14A 0.9076 0.2020 1.0703 0.089 Uiso calc R 1 . .
H H14B 0.8313 0.0499 1.0441 0.089 Uiso calc R 1 . .
C C15 0.5008(10) 0.2379(17) 0.9677(8) 0.080(4) Uani d PD 0.590(10) A 1
H H15A 0.4858 0.3496 0.9819 0.096 Uiso calc PR 0.590(10) A 1
H H15B 0.4421 0.1645 0.9848 0.096 Uiso calc PR 0.590(10) A 1
C C16 0.491(2) 0.229(3) 0.8963(9) 0.127(7) Uani d PD 0.590(10) A 1
H H16A 0.5536 0.2969 0.8803 0.191 Uiso calc PR 0.590(10) A 1
H H16B 0.4130 0.2690 0.8795 0.191 Uiso calc PR 0.590(10) A 1
H H16C 0.5015 0.1171 0.8830 0.191 Uiso calc PR 0.590(10) A 1
C C17 0.6829(11) 0.3458(18) 1.1595(6) 0.081(4) Uani d PD 0.560(10) B 1
H H17A 0.6131 0.4165 1.1637 0.098 Uiso calc PR 0.560(10) B 1
H H17B 0.7550 0.4137 1.1582 0.098 Uiso calc PR 0.560(10) B 1
C C18 0.698(2) 0.221(3) 1.2130(9) 0.102(7) Uani d PD 0.560(10) B 1
H H18A 0.6202 0.1731 1.2193 0.152 Uiso calc PR 0.560(10) B 1
H H18B 0.7292 0.2754 1.2518 0.152 Uiso calc PR 0.560(10) B 1
H H18C 0.7530 0.1365 1.2022 0.152 Uiso calc PR 0.560(10) B 1
C C15' 0.5313(16) 0.286(3) 0.9542(13) 0.095(7) Uani d PD 0.410(10) A 2
H H15C 0.5686 0.3679 0.9281 0.114 Uiso calc PR 0.410(10) A 2
H H15D 0.4836 0.3439 0.9840 0.114 Uiso calc PR 0.410(10) A 2
C C16' 0.453(3) 0.175(4) 0.9131(15) 0.114(9) Uani d PD 0.410(10) A 2
H H16D 0.4893 0.1547 0.8738 0.171 Uiso calc PR 0.410(10) A 2
H H16E 0.3745 0.2248 0.9037 0.171 Uiso calc PR 0.410(10) A 2
H H16F 0.4436 0.0718 0.9350 0.171 Uiso calc PR 0.410(10) A 2
C C17' 0.7377(13) 0.300(3) 1.1609(8) 0.084(5) Uani d PD 0.440(10) B 2
H H17C 0.7514 0.4181 1.1565 0.101 Uiso calc PR 0.440(10) B 2
H H17D 0.8162 0.2461 1.1638 0.101 Uiso calc PR 0.440(10) B 2
C C18' 0.679(3) 0.271(4) 1.2219(12) 0.091(8) Uani d PD 0.440(10) B 2
H H18D 0.5941 0.2968 1.2155 0.137 Uiso calc PR 0.440(10) B 2
H H18E 0.7169 0.3392 1.2553 0.137 Uiso calc PR 0.440(10) B 2
H H18F 0.6886 0.1566 1.2340 0.137 Uiso calc PR 0.440(10) B 2
N N1 1.1913(2) 0.2556(3) 0.79452(14) 0.0638(8) Uani d . 1 . .
O O1 0.7282(2) 0.4580(3) 1.02534(11) 0.0758(7) Uani d . 1 . .
O O3 0.6649(2) 0.2406(3) 1.10323(12) 0.0780(8) Uani d D 1 . .
O O2 0.6244(2) 0.1867(3) 0.98898(12) 0.0767(8) Uani d D 1 . .
P P1 0.71450(8) 0.28288(12) 1.03709(5) 0.0610(3) Uani d . 1 A .
S S1 1.03702(9) 0.05586(12) 0.73533(5) 0.0754(4) Uani d . 1 . .

loop_
_atom_site_aniso_label
_atom_site_aniso_U_11
_atom_site_aniso_U_22
_atom_site_aniso_U_33
_atom_site_aniso_U_12
_atom_site_aniso_U_13
_atom_site_aniso_U_23
C1 0.057(2) 0.065(2) 0.062(2) 0.0036(18) -0.0136(18) -0.0071(19)
C2 0.049(2) 0.072(2) 0.056(2) 0.0097(18) -0.0021(18) -0.0063(19)
C3 0.061(3) 0.095(3) 0.075(3) 0.002(2) 0.000(2) -0.020(2)
C4 0.066(3) 0.105(3) 0.082(3) 0.012(2) 0.009(2) -0.012(3)
C5 0.097(3) 0.096(3) 0.066(3) 0.016(3) 0.005(3) -0.009(2)
C6 0.096(3) 0.085(3) 0.058(3) 0.004(2) -0.012(2) -0.015(2)
C7 0.047(2) 0.055(2) 0.066(2) 0.0101(17) -0.0098(18) -0.0057(17)
C8 0.0395(19) 0.055(2) 0.068(2) 0.0065(16) -0.0079(17) -0.0057(18)
C9 0.058(2) 0.074(3) 0.070(3) -0.0026(19) -0.008(2) -0.014(2)
C10 0.045(2) 0.077(3) 0.087(3) -0.0060(18) -0.006(2) 0.000(2)
C11 0.046(2) 0.067(2) 0.069(3) 0.0102(18) -0.0033(19) 0.006(2)
C12 0.055(2) 0.069(2) 0.066(2) 0.0032(19) -0.0060(19) -0.0095(19)
C13 0.048(2) 0.060(2) 0.078(3) -0.0030(17) -0.0071(19) -0.007(2)
C14 0.060(2) 0.085(3) 0.076(3) 0.010(2) -0.005(2) 0.015(2)
C15 0.038(6) 0.082(7) 0.119(10) -0.003(5) 0.000(6) -0.027(7)
C16 0.136(18) 0.147(19) 0.090(9) 0.005(9) -0.043(10) -0.011(9)
C17 0.089(10) 0.092(8) 0.065(7) -0.006(7) 0.014(7) -0.008(5)
C18 0.111(11) 0.116(14) 0.072(11) 0.034(8) -0.022(9) 0.001(9)
C15' 0.047(10) 0.119(16) 0.117(17) -0.015(8) -0.010(10) -0.007(10)
C16' 0.081(14) 0.109(16) 0.14(2) 0.002(10) -0.043(14) -0.013(14)
C17' 0.067(11) 0.113(14) 0.074(9) -0.014(9) 0.016(8) -0.021(9)
C18' 0.088(13) 0.110(18) 0.075(11) -0.012(13) 0.005(8) -0.016(10)
N1 0.0427(18) 0.077(2) 0.070(2) 0.0028(15) -0.0056(15) -0.0137(16)
O1 0.0827(18) 0.0666(16) 0.0759(17) -0.0010(13) -0.0063(14) 0.0039(13)
O3 0.0760(18) 0.0861(18) 0.0732(17) -0.0192(13) 0.0138(14) -0.0070(15)
O2 0.0601(16) 0.0811(17) 0.0856(18) 0.0031(13) -0.0133(14) -0.0165(14)
P1 0.0519(6) 0.0678(7) 0.0622(6) -0.0007(5) -0.0016(5) 0.0004(5)
S1 0.0690(7) 0.0816(7) 0.0724(7) -0.0100(5) -0.0119(5) -0.0187(5)

loop_
_atom_type_symbol
_atom_type_description
_atom_type_scat_dispersion_real
_atom_type_scat_dispersion_imag
_atom_type_scat_source
C C 0.0033 0.0016 'International Tables Vol C Tables 4.2.6.8 and 6.1.1.4'
H H 0.0000 0.0000 'International Tables Vol C Tables 4.2.6.8 and 6.1.1.4'
N N 0.0061 0.0033 'International Tables Vol C Tables 4.2.6.8 and 6.1.1.4'
O O 0.0106 0.0060 'International Tables Vol C Tables 4.2.6.8 and 6.1.1.4'
S S 0.1246 0.1234 'International Tables Vol C Tables 4.2.6.8 and 6.1.1.4'
P P 0.1023 0.0942 'International Tables Vol C Tables 4.2.6.8 and 6.1.1.4'

loop_
_geom_angle_atom_site_label_1
_geom_angle_atom_site_label_2
_geom_angle_atom_site_label_3
_geom_angle_site_symmetry_1
_geom_angle_site_symmetry_3
_geom_angle
_geom_angle_publ_flag
C2 C1 C6 . . 121.5(4) ?
C2 C1 S1 . . 109.3(3) ?
C6 C1 S1 . . 129.2(3) ?
C3 C2 N1 . . 125.9(3) ?
C3 C2 C1 . . 118.7(4) ?
N1 C2 C1 . . 115.4(3) ?
C4 C3 C2 . . 119.7(4) ?
C4 C3 H3 . . 120.2 ?
C2 C3 H3 . . 120.2 ?
C3 C4 C5 . . 121.8(4) ?
C3 C4 H4 . . 119.1 ?
C5 C4 H4 . . 119.1 ?
C6 C5 C4 . . 120.0(4) ?
C6 C5 H5 . . 120.0 ?
C4 C5 H5 . . 120.0 ?
C5 C6 C1 . . 118.2(4) ?
C5 C6 H6 . . 120.9 ?
C1 C6 H6 . . 120.9 ?
N1 C7 C8 . . 124.1(3) ?
N1 C7 S1 . . 115.8(3) ?
C8 C7 S1 . . 120.0(3) ?
C13 C8 C9 . . 118.0(4) ?
C13 C8 C7 . . 120.6(3) ?
C9 C8 C7 . . 121.4(3) ?
C8 C9 C10 . . 120.7(3) ?
C8 C9 H9 . . 119.7 ?
C10 C9 H9 . . 119.7 ?
C11 C10 C9 . . 121.2(3) ?
C11 C10 H10 . . 119.4 ?
C9 C10 H10 . . 119.4 ?
C12 C11 C10 . . 117.9(4) ?
C12 C11 C14 . . 121.7(3) ?
C10 C11 C14 . . 120.4(3) ?
C11 C12 C13 . . 121.4(3) ?
C11 C12 H12 . . 119.3 ?
C13 C12 H12 . . 119.3 ?
C12 C13 C8 . . 120.8(3) ?
C12 C13 H13 . . 119.6 ?
C8 C13 H13 . . 119.6 ?
C11 C14 P1 . . 115.4(2) ?
C11 C14 H14A . . 108.4 ?
P1 C14 H14A . . 108.4 ?
C11 C14 H14B . . 108.4 ?
P1 C14 H14B . . 108.4 ?
H14A C14 H14B . . 107.5 ?
O2 C15 C16 . . 106.0(13) ?
O2 C15 H15A . . 110.5 ?
C16 C15 H15A . . 110.5 ?
O2 C15 H15B . . 110.5 ?
C16 C15 H15B . . 110.5 ?
H15A C15 H15B . . 108.7 ?
O3 C17 C18 . . 102.1(13) ?
O3 C17 H17A . . 111.3 ?
C18 C17 H17A . . 111.3 ?
O3 C17 H17B . . 111.3 ?
C18 C17 H17B . . 111.3 ?
H17A C17 H17B . . 109.2 ?
O2 C15' C16' . . 107.9(19) ?
O2 C15' H15C . . 110.1 ?
C16' C15' H15C . . 110.1 ?
O2 C15' H15D . . 110.1 ?
C16' C15' H15D . . 110.1 ?
H15C C15' H15D . . 108.4 ?
C15' C16' H16D . . 109.5 ?
C15' C16' H16E . . 109.5 ?
H16D C16' H16E . . 109.5 ?
C15' C16' H16F . . 109.5 ?
H16D C16' H16F . . 109.5 ?
H16E C16' H16F . . 109.5 ?
O3 C17' C18' . . 113.6(17) ?
O3 C17' H17C . . 108.8 ?
C18' C17' H17C . . 108.8 ?
O3 C17' H17D . . 108.8 ?
C18' C17' H17D . . 108.9 ?
H17C C17' H17D . . 107.7 ?
C17' C18' H18D . . 109.5 ?
C17' C18' H18E . . 109.5 ?
H18D C18' H18E . . 109.5 ?
C17' C18' H18F . . 109.5 ?
H18D C18' H18F . . 109.5 ?
H18E C18' H18F . . 109.5 ?
C7 N1 C2 . . 110.6(3) ?
C17 O3 C17' . . 27.9(6) ?
C17 O3 P1 . . 123.6(7) ?
C17' O3 P1 . . 116.4(8) ?
C15' O2 C15 . . 23.9(10) ?
C15' O2 P1 . . 115.5(10) ?
C15 O2 P1 . . 125.6(7) ?
O1 P1 O2 . . 116.64(14) ?
O1 P1 O3 . . 114.38(15) ?
O2 P1 O3 . . 102.06(14) ?
O1 P1 C14 . . 115.01(17) ?
O2 P1 C14 . . 102.21(16) ?
O3 P1 C14 . . 104.79(16) ?
C1 S1 C7 . . 88.84(18) ?

loop_
_geom_bond_atom_site_label_1
_geom_bond_atom_site_label_2
_geom_bond_site_symmetry_2
_geom_bond_distance
_geom_bond_publ_flag
C1 C2 . 1.389(5) ?
C1 C6 . 1.399(5) ?
C1 S1 . 1.734(4) ?
C2 C3 . 1.384(5) ?
C2 N1 . 1.388(4) ?
C3 C4 . 1.359(5) ?
C3 H3 . 0.9300 ?
C4 C5 . 1.383(5) ?
C4 H4 . 0.9300 ?
C5 C6 . 1.370(5) ?
C5 H5 . 0.9300 ?
C6 H6 . 0.9300 ?
C7 N1 . 1.289(4) ?
C7 C8 . 1.464(5) ?
C7 S1 . 1.749(3) ?
C8 C13 . 1.385(4) ?
C8 C9 . 1.389(5) ?
C9 C10 . 1.390(5) ?
C9 H9 . 0.9300 ?
C10 C11 . 1.382(5) ?
C10 H10 . 0.9300 ?
C11 C12 . 1.380(5) ?
C11 C14 . 1.514(5) ?
C12 C13 . 1.385(5) ?
C12 H12 . 0.9300 ?
C13 H13 . 0.9300 ?
C14 P1 . 1.781(3) ?
C14 H14A . 0.9700 ?
C14 H14B . 0.9700 ?
C15 O2 . 1.459(11) ?
C15 C16 . 1.492(15) ?
C15 H15A . 0.9700 ?
C15 H15B . 0.9700 ?
C16 H16A . 0.9600 ?
C16 H16B . 0.9600 ?
C16 H16C . 0.9600 ?
C17 O3 . 1.454(11) ?
C17 C18 . 1.504(16) ?
C17 H17A . 0.9700 ?
C17 H17B . 0.9700 ?
C18 H18A . 0.9600 ?
C18 H18B . 0.9600 ?
C18 H18C . 0.9600 ?
C15' O2 . 1.452(16) ?
C15' C16' . 1.477(18) ?
C15' H15C . 0.9700 ?
C15' H15D . 0.9700 ?
C16' H16D . 0.9600 ?
C16' H16E . 0.9600 ?
C16' H16F . 0.9600 ?
C17' O3 . 1.474(14) ?
C17' C18' . 1.501(17) ?
C17' H17C . 0.9700 ?
C17' H17D . 0.9700 ?
C18' H18D . 0.9600 ?
C18' H18E . 0.9600 ?
C18' H18F . 0.9600 ?
O1 P1 . 1.448(2) ?
O3 P1 . 1.570(3) ?
O2 P1 . 1.561(2) ?

loop_
_geom_hbond_atom_site_label_D
_geom_hbond_atom_site_label_H
_geom_hbond_atom_site_label_A
_geom_hbond_site_symmetry_A
_geom_hbond_distance_DH
_geom_hbond_distance_HA
_geom_hbond_distance_DA
_geom_hbond_angle_DHA
C5 H5 O1 2_746 0.93 2.45 3.261(5) 146
C13 H13 O1 3_767 0.93 2.53 3.310(4) 141
